data_7701281
loop_
_publ_author_name
'Oswald, Iain W. H.'
'Ahn, Hyochul'
'Neilson, James Richmond'

_publ_section_title
;
 Influence of organic cation planarity on structural templating in hybrid
 metal-halides
;
_journal_name_full 'Dalton Transactions'
_journal_paper_doi 10.1039/C9DT03207J
_journal_year 2019
_chemical_formula_sum 'C20 H20 I10 N4 Pb3'
_chemical_formula_weight 2206.97
_space_group_crystal_system monoclinic
_space_group_IT_number 15
_space_group_name_Hall '-C 2yc'
_space_group_name_H-M_alt 'C 1 2/c 1'
_symmetry_space_group_name_Hall '-C 2yc'
_symmetry_space_group_name_H-M 'C 1 2/c 1'
_atom_sites_solution_hydrogens geom
_audit_creation_method SHELXL-2017/1
_audit_update_record
;
2019-08-06 deposited with the CCDC.    2019-09-24 downloaded from the CCDC.
;
_cell_angle_alpha 90
_cell_angle_beta 115.4910(10)
_cell_angle_gamma 90
_cell_formula_units_Z 4
_cell_length_a 23.0581(9)
_cell_length_b 9.6584(4)
_cell_length_c 20.2649(8)
_cell_measurement_reflns_used 9900
_cell_measurement_temperature 300(2)
_cell_measurement_theta_max 26.48
_cell_measurement_theta_min 2.32
_cell_volume 4073.7(3)
_computing_cell_refinement 'Bruker SAINT'
_computing_data_collection 'APEX3 (Bruker-AXS, 2015)'
_computing_data_reduction 'Bruker SAINT'
_computing_molecular_graphics 'Vesta (K. Momma and F. Izumi, 2011)'
_computing_publication_material 'publCIF (Westrip, 2010)'
_computing_structure_refinement 'SHELXL-2017/1 (Sheldrick, 2017)'
_computing_structure_solution 'SHELXT 2014/5 (Sheldrick, 2014)'
_diffrn_ambient_temperature 300(2)
_diffrn_measured_fraction_theta_full 0.999
_diffrn_measured_fraction_theta_max 0.995
_diffrn_measurement_device_type 'Bruker D8 Quest ECO CMOS'
_diffrn_measurement_method '\f and \w scans'
_diffrn_radiation_monochromator 'HELIOS optics'
_diffrn_radiation_type MoK\a
_diffrn_radiation_wavelength 0.71073
_diffrn_reflns_av_R_equivalents 0.0416
_diffrn_reflns_av_unetI/netI 0.0253
_diffrn_reflns_Laue_measured_fraction_full 0.999
_diffrn_reflns_Laue_measured_fraction_max 0.995
_diffrn_reflns_limit_h_max 28
_diffrn_reflns_limit_h_min -28
_diffrn_reflns_limit_k_max 12
_diffrn_reflns_limit_k_min -12
_diffrn_reflns_limit_l_max 25
_diffrn_reflns_limit_l_min -25
_diffrn_reflns_number 27016
_diffrn_reflns_point_group_measured_fraction_full 0.999
_diffrn_reflns_point_group_measured_fraction_max 0.995
_diffrn_reflns_theta_full 25.242
_diffrn_reflns_theta_max 26.499
_diffrn_reflns_theta_min 2.754
_diffrn_source 'I\ms microfocus tube'
_exptl_absorpt_coefficient_mu 19.964
_exptl_absorpt_correction_T_max 0.7454
_exptl_absorpt_correction_T_min 0.4966
_exptl_absorpt_correction_type multi-scan
_exptl_absorpt_process_details SADABS
_exptl_crystal_colour Red
_exptl_crystal_density_diffrn 3.598
_exptl_crystal_description Needle
_exptl_crystal_F_000 3776
_exptl_crystal_size_max 0.069
_exptl_crystal_size_mid 0.060
_exptl_crystal_size_min 0.020
_refine_diff_density_max 1.244
_refine_diff_density_min -1.070
_refine_diff_density_rms 0.190
_refine_ls_extinction_method none
_refine_ls_goodness_of_fit_ref 1.066
_refine_ls_hydrogen_treatment constr
_refine_ls_matrix_type full
_refine_ls_number_parameters 168
_refine_ls_number_reflns 4203
_refine_ls_number_restraints 0
_refine_ls_restrained_S_all 1.066
_refine_ls_R_factor_all 0.0395
_refine_ls_R_factor_gt 0.0283
_refine_ls_shift/su_max 0.001
_refine_ls_shift/su_mean 0.000
_refine_ls_structure_factor_coef Fsqd
_refine_ls_weighting_details 'w=1/[\s^2^(Fo^2^)+(0.0326P)^2^+17.4976P] where P=(Fo^2^+2Fc^2^)/3'
_refine_ls_weighting_scheme calc
_refine_ls_wR_factor_gt 0.0654
_refine_ls_wR_factor_ref 0.0702
_reflns_Friedel_coverage 0.000
_reflns_number_gt 3436
_reflns_number_total 4203
_reflns_threshold_expression 'I > 2\s(I)'
_cod_data_source_file c9dt03207j2.cif
_cod_data_source_block jrn089_a2_C2c_a
_cod_database_code 7701281
_shelx_shelxl_version_number 2017/1
_shelx_space_group_comment
;
The symmetry employed for this shelxl refinement is uniquely defined
by the following loop, which should always be used as a source of
symmetry information in preference to the above space-group names.
They are only intended as comments.
;
_shelx_estimated_absorpt_t_min 0.340
_shelx_estimated_absorpt_t_max 0.691
_publcif_funding_html
;
;

loop_
_space_group_symop_operation_xyz
'x, y, z'
'-x, y, -z+1/2'
'x+1/2, y+1/2, z'
'-x+1/2, y+1/2, -z+1/2'
'-x, -y, -z'
'x, -y, z-1/2'
'-x+1/2, -y+1/2, -z'
'x+1/2, -y+1/2, z-1/2'

loop_
_atom_site_label
_atom_site_type_symbol
_atom_site_fract_x
_atom_site_fract_y
_atom_site_fract_z
_atom_site_U_iso_or_equiv
_atom_site_adp_type
_atom_site_occupancy
_atom_site_site_symmetry_order
_atom_site_calc_flag
_atom_site_refinement_flags_posn
_atom_site_refinement_flags_adp
_atom_site_refinement_flags_occupancy
Pb1 Pb 0.35414(2) 0.73440(3) 0.55324(2) 0.03809(9) Uani 1 1 d . . .
Pb2 Pb 0.500000 0.72704(4) 0.750000 0.04067(11) Uani 1 2 d S T P
I1 I 0.24478(2) 0.50023(5) 0.49378(2) 0.03932(12) Uani 1 1 d . . .
I2 I 0.46307(2) 0.96512(5) 0.62693(3) 0.04497(13) Uani 1 1 d . . .
I3 I 0.34868(3) 0.69645(6) 0.71471(3) 0.04736(13) Uani 1 1 d . . .
I4 I 0.46668(2) 0.50470(5) 0.62091(3) 0.04738(13) Uani 1 1 d . . .
I5 I 0.35964(3) 0.72084(5) 0.40329(3) 0.04879(14) Uani 1 1 d . . .
N1 N 0.1956(3) 0.1828(7) 0.3353(4) 0.066(2) Uani 1 1 d . . .
H1A H 0.211071 0.108885 0.360414 0.079 Uiso 1 1 calc R U .
N2 N 0.3451(3) 0.3628(6) 0.4013(3) 0.0429(14) Uani 1 1 d . . .
H2A H 0.328379 0.444268 0.393051 0.051 Uiso 1 1 calc R U .
C1 C 0.1325(5) 0.1930(10) 0.2985(6) 0.078(3) Uani 1 1 d . . .
H1 H 0.106510 0.119972 0.299387 0.094 Uiso 1 1 calc R U .
C2 C 0.1051(4) 0.3085(9) 0.2595(5) 0.055(2) Uani 1 1 d . . .
H2 H 0.060768 0.316610 0.233651 0.066 Uiso 1 1 calc R U .
C3 C 0.1446(4) 0.4107(8) 0.2597(4) 0.055(2) Uani 1 1 d . . .
H3 H 0.127285 0.491669 0.233873 0.066 Uiso 1 1 calc R U .
C4 C 0.2103(4) 0.3977(7) 0.2976(4) 0.053(2) Uani 1 1 d . . .
H4 H 0.236717 0.469985 0.296962 0.063 Uiso 1 1 calc R U .
C5 C 0.2370(4) 0.2814(7) 0.3356(4) 0.0345(15) Uani 1 1 d . . .
C6 C 0.3055(4) 0.2526(7) 0.3761(4) 0.0374(16) Uani 1 1 d . . .
C7 C 0.3329(4) 0.1238(7) 0.3899(4) 0.0434(17) Uani 1 1 d . . .
H7 H 0.306999 0.045849 0.372904 0.052 Uiso 1 1 calc R U .
C8 C 0.3981(4) 0.1084(8) 0.4284(4) 0.0499(19) Uani 1 1 d . . .
H8 H 0.416151 0.020279 0.438099 0.060 Uiso 1 1 calc R U .
C9 C 0.4368(4) 0.2233(9) 0.4526(5) 0.055(2) Uani 1 1 d . . .
H9 H 0.481157 0.214692 0.478153 0.066 Uiso 1 1 calc R U .
C10 C 0.4079(4) 0.3518(9) 0.4377(4) 0.0498(19) Uani 1 1 d . . .
H10 H 0.432891 0.431175 0.453529 0.060 Uiso 1 1 calc R U .

loop_
_atom_site_aniso_label
_atom_site_aniso_U_11
_atom_site_aniso_U_22
_atom_site_aniso_U_33
_atom_site_aniso_U_23
_atom_site_aniso_U_13
_atom_site_aniso_U_12
Pb1 0.03660(16) 0.04029(16) 0.03404(15) -0.00058(11) 0.01205(12) -0.00039(11)
Pb2 0.0372(2) 0.0453(2) 0.0335(2) 0.000 0.00948(16) 0.000
I1 0.0389(3) 0.0383(3) 0.0399(3) -0.00092(18) 0.0161(2) -0.00231(19)
I2 0.0439(3) 0.0417(3) 0.0430(3) -0.0015(2) 0.0128(2) -0.0075(2)
I3 0.0502(3) 0.0514(3) 0.0437(3) -0.0030(2) 0.0232(2) -0.0015(2)
I4 0.0498(3) 0.0440(3) 0.0471(3) -0.0045(2) 0.0196(2) 0.0051(2)
I5 0.0720(4) 0.0363(3) 0.0454(3) 0.0025(2) 0.0322(3) -0.0025(2)
N1 0.047(4) 0.050(4) 0.103(6) 0.040(4) 0.034(4) 0.016(3)
N2 0.053(4) 0.033(3) 0.044(3) -0.001(3) 0.022(3) 0.005(3)
C1 0.049(6) 0.062(6) 0.124(9) 0.040(6) 0.039(6) 0.010(5)
C2 0.054(5) 0.052(5) 0.064(5) 0.006(4) 0.030(4) 0.014(4)
C3 0.066(6) 0.032(4) 0.044(4) 0.004(3) 0.004(4) 0.006(4)
C4 0.065(6) 0.028(4) 0.054(5) -0.003(3) 0.015(4) -0.008(4)
C5 0.048(4) 0.029(3) 0.035(4) 0.002(3) 0.026(3) 0.002(3)
C6 0.051(5) 0.033(4) 0.036(4) 0.004(3) 0.026(3) -0.002(3)
C7 0.051(5) 0.032(4) 0.059(5) 0.008(3) 0.034(4) 0.001(3)
C8 0.053(5) 0.042(4) 0.064(5) 0.006(4) 0.034(4) 0.001(4)
C9 0.049(5) 0.057(5) 0.063(6) 0.002(4) 0.028(4) 0.003(4)
C10 0.054(5) 0.046(5) 0.051(5) -0.013(4) 0.024(4) -0.007(4)

loop_
_atom_type_symbol
_atom_type_description
_atom_type_scat_dispersion_real
_atom_type_scat_dispersion_imag
_atom_type_scat_source
C C 0.0033 0.0016 'International Tables Vol C Tables 4.2.6.8 and 6.1.1.4'
H H 0.0000 0.0000 'International Tables Vol C Tables 4.2.6.8 and 6.1.1.4'
I I -0.4742 1.8119 'International Tables Vol C Tables 4.2.6.8 and 6.1.1.4'
N N 0.0061 0.0033 'International Tables Vol C Tables 4.2.6.8 and 6.1.1.4'
Pb Pb -3.3944 10.1111 'International Tables Vol C Tables 4.2.6.8 and 6.1.1.4'

loop_
_geom_angle_atom_site_label_1
_geom_angle_atom_site_label_2
_geom_angle_atom_site_label_3
_geom_angle
_geom_angle_site_symmetry_1
_geom_angle_site_symmetry_3
I5 Pb1 I2 97.563(15) . .
I5 Pb1 I1 87.662(14) . .
I2 Pb1 I1 174.740(15) . .
I5 Pb1 I4 91.303(15) . .
I2 Pb1 I4 87.394(15) . .
I1 Pb1 I4 91.897(15) . .
I5 Pb1 I1 93.717(14) . 7_566
I2 Pb1 I1 84.252(14) . 7_566
I1 Pb1 I1 96.059(14) . 7_566
I4 Pb1 I1 170.752(15) . 7_566
I5 Pb1 I3 171.291(16) . .
I2 Pb1 I3 88.415(14) . .
I1 Pb1 I3 86.325(14) . .
I4 Pb1 I3 82.612(14) . .
I1 Pb1 I3 93.177(14) 7_566 .
I4 Pb2 I4 96.08(2) 2_656 .
I4 Pb2 I2 175.884(15) 2_656 .
I4 Pb2 I2 87.470(14) . .
I4 Pb2 I2 87.469(14) 2_656 2_656
I4 Pb2 I2 175.885(15) . 2_656
I2 Pb2 I2 89.06(2) . 2_656
I4 Pb2 I3 88.642(14) 2_656 .
I4 Pb2 I3 84.402(14) . .
I2 Pb2 I3 89.629(14) . .
I2 Pb2 I3 97.800(14) 2_656 .
I4 Pb2 I3 84.403(14) 2_656 2_656
I4 Pb2 I3 88.644(14) . 2_656
I2 Pb2 I3 97.800(14) . 2_656
I2 Pb2 I3 89.628(14) 2_656 2_656
I3 Pb2 I3 169.60(2) . 2_656
Pb1 I1 Pb1 83.942(14) . 7_566
Pb1 I2 Pb2 75.985(13) . .
Pb2 I3 Pb1 73.596(12) . .
Pb2 I4 Pb1 75.751(12) . .
C1 N1 C5 123.8(7) . .
C1 N1 H1A 118.1 . .
C5 N1 H1A 118.1 . .
C10 N2 C6 123.3(7) . .
C10 N2 H2A 118.4 . .
C6 N2 H2A 118.4 . .
N1 C1 C2 120.8(9) . .
N1 C1 H1 119.6 . .
C2 C1 H1 119.6 . .
C3 C2 C1 117.3(9) . .
C3 C2 H2 121.3 . .
C1 C2 H2 121.3 . .
C2 C3 C4 121.1(7) . .
C2 C3 H3 119.5 . .
C4 C3 H3 119.5 . .
C5 C4 C3 120.9(7) . .
C5 C4 H4 119.5 . .
C3 C4 H4 119.5 . .
N1 C5 C4 116.0(7) . .
N1 C5 C6 117.5(6) . .
C4 C5 C6 126.5(7) . .
N2 C6 C7 117.6(7) . .
N2 C6 C5 117.0(6) . .
C7 C6 C5 125.5(7) . .
C6 C7 C8 120.7(7) . .
C6 C7 H7 119.6 . .
C8 C7 H7 119.6 . .
C7 C8 C9 119.9(8) . .
C7 C8 H8 120.0 . .
C9 C8 H8 120.0 . .
C8 C9 C10 118.0(8) . .
C8 C9 H9 121.0 . .
C10 C9 H9 121.0 . .
N2 C10 C9 120.5(7) . .
N2 C10 H10 119.7 . .
C9 C10 H10 119.7 . .

loop_
_geom_bond_atom_site_label_1
_geom_bond_atom_site_label_2
_geom_bond_distance
_geom_bond_site_symmetry_2
Pb1 I5 3.0984(6) .
Pb1 I2 3.2056(5) .
Pb1 I1 3.2109(5) .
Pb1 I4 3.2363(6) .
Pb1 I1 3.2877(5) 7_566
Pb1 I3 3.3485(6) .
Pb2 I4 3.2118(6) 2_656
Pb2 I4 3.2118(6) .
Pb2 I2 3.2257(6) .
Pb2 I2 3.2257(6) 2_656
Pb2 I3 3.2596(5) .
Pb2 I3 3.2597(5) 2_656
N1 C1 1.323(11) .
N1 C5 1.346(9) .
N1 H1A 0.8600 .
N2 C10 1.316(9) .
N2 C6 1.350(9) .
N2 H2A 0.8600 .
C1 C2 1.356(12) .
C1 H1 0.9300 .
C2 C3 1.341(12) .
C2 H2 0.9300 .
C3 C4 1.380(11) .
C3 H3 0.9300 .
C4 C5 1.351(10) .
C4 H4 0.9300 .
C5 C6 1.461(11) .
C6 C7 1.368(9) .
C7 C8 1.372(10) .
C7 H7 0.9300 .
C8 C9 1.376(11) .
C8 H8 0.9300 .
C9 C10 1.379(11) .
C9 H9 0.9300 .
C10 H10 0.9300 .
